data_4115403
loop_
_publ_author_name
'David M. Jenkins'
'Angel J. Di Bilio'
'Matthew J. Allen'
'Theodore A. Betley'
'Jonas C. Peters'

_publ_section_title
;
 Elucidation of a Low Spin Cobalt(II) System in a Distorted Tetrahedral
 Geometry
;
_journal_name_full 'Journal of the American Chemical Society'
_journal_page_first 15336
_journal_page_last 15350
_journal_paper_doi 10.1021/ja026433e
_journal_volume 124
_journal_year 2002
_chemical_formula_sum 'C53 H50 B Co O P3'
_chemical_formula_weight 865.58
_chemical_name_systematic
; 
 ? 
;
_space_group_IT_number 9
_symmetry_space_group_name_Hall 'C -2yc'
_symmetry_space_group_name_H-M 'C 1 c 1'
_atom_sites_solution_hydrogens geom
_atom_sites_solution_primary direct
_atom_sites_solution_secondary difmap
_audit_creation_method SHELXL-97
_cell_angle_alpha 90.00
_cell_angle_beta 109.1810(10)
_cell_angle_gamma 90.00
_cell_formula_units_Z 4
_cell_length_a 17.2447(14)
_cell_length_b 16.4840(13)
_cell_length_c 16.4939(13)
_cell_measurement_temperature 96(2)
_cell_volume 4428.3(6)
_computing_structure_refinement 'SHELXL-97 (Sheldrick, 1997)'
_computing_structure_solution 'SHELXS-97 (Sheldrick, 1990)'
_diffrn_ambient_temperature 96(2)
_diffrn_measured_fraction_theta_full 0.945
_diffrn_measured_fraction_theta_max 0.945
_diffrn_radiation_monochromator graphite
_diffrn_radiation_source 'fine-focus sealed tube'
_diffrn_radiation_type MoK\a
_diffrn_radiation_wavelength 0.71073
_diffrn_reflns_av_R_equivalents 0.0561
_diffrn_reflns_av_sigmaI/netI 0.0438
_diffrn_reflns_limit_h_max 22
_diffrn_reflns_limit_h_min -23
_diffrn_reflns_limit_k_max 21
_diffrn_reflns_limit_k_min -21
_diffrn_reflns_limit_l_max 22
_diffrn_reflns_limit_l_min -21
_diffrn_reflns_number 45708
_diffrn_reflns_theta_full 28.61
_diffrn_reflns_theta_max 28.61
_diffrn_reflns_theta_min 1.76
_exptl_absorpt_coefficient_mu 0.535
_exptl_absorpt_correction_type none
_exptl_crystal_density_diffrn 1.298
_exptl_crystal_F_000 1812
_exptl_crystal_size_max 0.192
_exptl_crystal_size_mid 0.185
_exptl_crystal_size_min 0.170
_refine_diff_density_max 1.133
_refine_diff_density_min -0.475
_refine_diff_density_rms 0.063
_refine_ls_abs_structure_details 'Flack H D (1983), Acta Cryst. A39, 876-881'
_refine_ls_abs_structure_Flack -0.004(8)
_refine_ls_extinction_method none
_refine_ls_goodness_of_fit_ref 1.661
_refine_ls_hydrogen_treatment mixed
_refine_ls_matrix_type full
_refine_ls_number_parameters 534
_refine_ls_number_reflns 10456
_refine_ls_number_restraints 2
_refine_ls_restrained_S_all 1.660
_refine_ls_R_factor_all 0.0454
_refine_ls_R_factor_gt 0.0378
_refine_ls_shift/su_max 0.050
_refine_ls_shift/su_mean 0.002
_refine_ls_structure_factor_coef Fsqd
_refine_ls_weighting_details 'calc w=1/[\s^2^(Fo^2^)+(0.0000P)^2^+0.0000P] where P=(Fo^2^+2Fc^2^)/3'
_refine_ls_weighting_scheme calc
_refine_ls_wR_factor_gt 0.0612
_refine_ls_wR_factor_ref 0.0624
_reflns_number_gt 9359
_reflns_number_total 10456
_reflns_threshold_expression >2sigma(I)
_cod_data_source_file ja026433e-2_s2_5.cif
_cod_data_source_block dmj11
_cod_database_code 4115403

loop_
_symmetry_equiv_pos_as_xyz
'x, y, z'
'x, -y, z+1/2'
'x+1/2, y+1/2, z'
'x+1/2, -y+1/2, z+1/2'

loop_
_atom_site_label
_atom_site_type_symbol
_atom_site_fract_x
_atom_site_fract_y
_atom_site_fract_z
_atom_site_U_iso_or_equiv
_atom_site_adp_type
_atom_site_occupancy
_atom_site_symmetry_multiplicity
_atom_site_calc_flag
_atom_site_refinement_flags
Co Co 0.690018(18) 0.750801(18) 0.060743(19) 0.01803(7) Uani 1 1 d .
P1 P 0.75074(4) 0.87953(3) 0.07605(4) 0.01760(13) Uani 1 1 d .
P2 P 0.71205(4) 0.72299(4) -0.07070(4) 0.01861(13) Uani 1 1 d .
P3 P 0.80885(4) 0.69089(3) 0.15287(3) 0.01748(13) Uani 1 1 d .
O O 0.59831(9) 0.76319(9) 0.09438(10) 0.0230(4) Uani 1 1 d .
B B 0.87830(16) 0.78356(16) 0.03587(16) 0.0181(5) Uani 1 1 d .
C1 C 0.96562(14) 0.80033(13) 0.02182(14) 0.0198(5) Uani 1 1 d .
C2 C 1.04200(14) 0.77798(13) 0.07917(15) 0.0237(5) Uani 1 1 d .
H2 H 1.0437 0.7476 0.1287 0.028 Uiso 1 1 calc R
C3 C 1.11545(15) 0.79800(15) 0.06723(16) 0.0284(6) Uani 1 1 d .
H3 H 1.1659 0.7817 0.1084 0.034 Uiso 1 1 calc R
C4 C 1.11585(15) 0.84107(15) -0.00345(16) 0.0294(6) Uani 1 1 d .
H4 H 1.1663 0.8556 -0.0111 0.035 Uiso 1 1 calc R
C5 C 1.04150(16) 0.86329(15) -0.06407(16) 0.0302(6) Uani 1 1 d .
H5 H 1.0407 0.8923 -0.1141 0.036 Uiso 1 1 calc R
C6 C 0.96869(15) 0.84286(14) -0.05107(16) 0.0270(6) Uani 1 1 d .
H6 H 0.9185 0.8582 -0.0933 0.032 Uiso 1 1 calc R
C7 C 0.83134(14) 0.87448(14) 0.02843(14) 0.0186(5) Uani 1 1 d .
H7A H 0.8077 0.8891 -0.0330 0.022 Uiso 1 1 calc R
H7B H 0.8733 0.9158 0.0562 0.022 Uiso 1 1 calc R
C8 C 0.82383(13) 0.72209(13) -0.04279(14) 0.0198(5) Uani 1 1 d .
H8A H 0.8430 0.6659 -0.0267 0.024 Uiso 1 1 calc R
H8B H 0.8372 0.7358 -0.0951 0.024 Uiso 1 1 calc R
C9 C 0.89467(13) 0.74004(14) 0.13142(13) 0.0197(5) Uani 1 1 d .
H9A H 0.9165 0.7821 0.1759 0.024 Uiso 1 1 calc R
H9B H 0.9384 0.6990 0.1393 0.024 Uiso 1 1 calc R
C10 C 0.68281(14) 0.96564(13) 0.03248(13) 0.0194(5) Uani 1 1 d .
C11 C 0.59926(15) 0.95881(15) 0.01950(15) 0.0251(5) Uani 1 1 d .
H11 H 0.5777 0.9092 0.0323 0.030 Uiso 1 1 calc R
C12 C 0.54706(17) 1.02395(16) -0.01206(16) 0.0309(6) Uani 1 1 d .
H12 H 0.4900 1.0188 -0.0210 0.037 Uiso 1 1 calc R
C13 C 0.57812(18) 1.09634(16) -0.03041(16) 0.0340(6) Uani 1 1 d .
H13 H 0.5424 1.1409 -0.0521 0.041 Uiso 1 1 calc R
C14 C 0.66117(17) 1.10365(15) -0.01708(16) 0.0329(6) Uani 1 1 d .
H14 H 0.6826 1.1536 -0.0292 0.039 Uiso 1 1 calc R
C15 C 0.71306(16) 1.03888(14) 0.01366(15) 0.0266(6) Uani 1 1 d .
H15 H 0.7700 1.0443 0.0221 0.032 Uiso 1 1 calc R
C16 C 0.79834(14) 0.91120(12) 0.18817(14) 0.0175(5) Uani 1 1 d .
C17 C 0.74736(15) 0.91706(14) 0.23737(15) 0.0256(6) Uani 1 1 d .
H17 H 0.6908 0.9040 0.2126 0.031 Uiso 1 1 calc R
C18 C 0.77754(17) 0.94156(15) 0.32190(16) 0.0320(6) Uani 1 1 d .
H18 H 0.7420 0.9456 0.3552 0.038 Uiso 1 1 calc R
C19 C 0.85996(17) 0.96022(14) 0.35771(16) 0.0298(6) Uani 1 1 d .
H19 H 0.8810 0.9776 0.4158 0.036 Uiso 1 1 calc R
C20 C 0.91114(16) 0.95380(14) 0.31022(15) 0.0298(6) Uani 1 1 d .
H20 H 0.9679 0.9657 0.3353 0.036 Uiso 1 1 calc R
C21 C 0.87969(15) 0.92963(14) 0.22444(15) 0.0256(6) Uani 1 1 d .
H21 H 0.9151 0.9260 0.1910 0.031 Uiso 1 1 calc R
C22 C 0.67523(14) 0.63000(13) -0.13177(14) 0.0195(5) Uani 1 1 d .
C23 C 0.61909(15) 0.63015(15) -0.21408(15) 0.0257(6) Uani 1 1 d .
H23 H 0.5974 0.6801 -0.2406 0.031 Uiso 1 1 calc R
C24 C 0.59435(15) 0.55811(15) -0.25809(17) 0.0291(6) Uani 1 1 d .
H24 H 0.5562 0.5592 -0.3148 0.035 Uiso 1 1 calc R
C25 C 0.62437(15) 0.48504(15) -0.22069(16) 0.0266(6) Uani 1 1 d .
H25 H 0.6068 0.4357 -0.2510 0.032 Uiso 1 1 calc R
C26 C 0.68011(16) 0.48414(14) -0.13902(16) 0.0274(6) Uani 1 1 d .
H26 H 0.7015 0.4339 -0.1129 0.033 Uiso 1 1 calc R
C27 C 0.70531(15) 0.55590(14) -0.09454(15) 0.0258(5) Uani 1 1 d .
H27 H 0.7436 0.5544 -0.0380 0.031 Uiso 1 1 calc R
C28 C 0.67346(14) 0.80297(13) -0.15074(14) 0.0213(5) Uani 1 1 d .
C29 C 0.60604(15) 0.84763(14) -0.14933(15) 0.0251(6) Uani 1 1 d .
H29 H 0.5821 0.8373 -0.1061 0.030 Uiso 1 1 calc R
C30 C 0.57286(16) 0.90730(16) -0.21004(16) 0.0329(6) Uani 1 1 d .
H30 H 0.5265 0.9375 -0.2084 0.039 Uiso 1 1 calc R
C31 C 0.60748(16) 0.92260(15) -0.27278(16) 0.0343(7) Uani 1 1 d .
H31 H 0.5851 0.9637 -0.3142 0.041 Uiso 1 1 calc R
C32 C 0.67390(17) 0.87887(16) -0.27564(16) 0.0330(6) Uani 1 1 d .
H32 H 0.6970 0.8896 -0.3195 0.040 Uiso 1 1 calc R
C33 C 0.70793(15) 0.81893(14) -0.21530(15) 0.0263(6) Uani 1 1 d .
H33 H 0.7542 0.7889 -0.2177 0.032 Uiso 1 1 calc R
C34 C 0.82016(14) 0.70570(13) 0.26594(14) 0.0202(5) Uani 1 1 d .
C35 C 0.89751(15) 0.70998(15) 0.32846(16) 0.0288(6) Uani 1 1 d .
H35 H 0.9452 0.7044 0.3122 0.035 Uiso 1 1 calc R
C36 C 0.90567(17) 0.72218(15) 0.41393(16) 0.0343(6) Uani 1 1 d .
H36 H 0.9587 0.7246 0.4560 0.041 Uiso 1 1 calc R
C37 C 0.83662(18) 0.73079(14) 0.43798(16) 0.0309(6) Uani 1 1 d .
H37 H 0.8420 0.7399 0.4965 0.037 Uiso 1 1 calc R
C38 C 0.75969(17) 0.72615(14) 0.37665(16) 0.0293(6) Uani 1 1 d .
H38 H 0.7120 0.7313 0.3931 0.035 Uiso 1 1 calc R
C39 C 0.75180(15) 0.71390(13) 0.29029(15) 0.0227(5) Uani 1 1 d .
H39 H 0.6987 0.7113 0.2483 0.027 Uiso 1 1 calc R
C40 C 0.82323(14) 0.58101(14) 0.14652(14) 0.0202(5) Uani 1 1 d .
C41 C 0.87664(14) 0.54610(14) 0.10899(14) 0.0230(5) Uani 1 1 d .
H41 H 0.9108 0.5796 0.0882 0.028 Uiso 1 1 calc R
C42 C 0.87998(16) 0.46216(15) 0.10185(16) 0.0285(6) Uani 1 1 d .
H42 H 0.9160 0.4388 0.0754 0.034 Uiso 1 1 calc R
C43 C 0.83204(16) 0.41284(15) 0.13239(17) 0.0322(6) Uani 1 1 d .
H43 H 0.8347 0.3556 0.1273 0.039 Uiso 1 1 calc R
C44 C 0.77987(16) 0.44698(15) 0.17067(18) 0.0360(7) Uani 1 1 d .
H44 H 0.7473 0.4130 0.1931 0.043 Uiso 1 1 calc R
C45 C 0.77445(15) 0.53002(14) 0.17666(16) 0.0278(6) Uani 1 1 d .
H45 H 0.7370 0.5527 0.2017 0.033 Uiso 1 1 calc R
C46 C 0.54522(13) 0.71626(14) 0.11752(14) 0.0209(5) Uani 1 1 d .
C47 C 0.52185(14) 0.63906(14) 0.08070(15) 0.0233(5) Uani 1 1 d .
C48 C 0.46231(15) 0.59616(15) 0.10296(16) 0.0288(6) Uani 1 1 d .
H48 H 0.4454 0.5445 0.0778 0.035 Uiso 1 1 calc R
C49 C 0.42722(15) 0.62680(16) 0.16066(16) 0.0306(6) Uani 1 1 d .
H49 H 0.3858 0.5970 0.1740 0.037 Uiso 1 1 calc R
C50 C 0.45250(15) 0.70040(15) 0.19844(15) 0.0291(6) Uani 1 1 d .
H50 H 0.4292 0.7205 0.2393 0.035 Uiso 1 1 calc R
C51 C 0.51165(14) 0.74677(14) 0.17851(14) 0.0226(5) Uani 1 1 d .
C52 C 0.54090(15) 0.82633(15) 0.22241(16) 0.0305(6) Uani 1 1 d .
H52A H 0.5359 0.8685 0.1791 0.046 Uiso 1 1 calc R
H52B H 0.5985 0.8214 0.2587 0.046 Uiso 1 1 calc R
H52C H 0.5074 0.8410 0.2581 0.046 Uiso 1 1 calc R
C53 C 0.56103(15) 0.60503(15) 0.01886(16) 0.0287(6) Uani 1 1 d .
H53A H 0.5459 0.6385 -0.0331 0.043 Uiso 1 1 calc R
H53B H 0.5418 0.5493 0.0037 0.043 Uiso 1 1 calc R
H53C H 0.6209 0.6051 0.0457 0.043 Uiso 1 1 calc R

loop_
_atom_site_aniso_label
_atom_site_aniso_U_11
_atom_site_aniso_U_22
_atom_site_aniso_U_33
_atom_site_aniso_U_23
_atom_site_aniso_U_13
_atom_site_aniso_U_12
Co 0.01811(14) 0.01870(14) 0.01602(14) -0.00017(13) 0.00388(11) -0.00132(14)
P1 0.0195(3) 0.0183(3) 0.0147(3) -0.0009(2) 0.0051(2) -0.0008(2)
P2 0.0201(3) 0.0190(3) 0.0160(3) 0.0001(2) 0.0048(2) -0.0014(2)
P3 0.0183(3) 0.0195(3) 0.0139(3) 0.0000(2) 0.0044(2) -0.0009(2)
O 0.0202(9) 0.0229(9) 0.0247(9) 0.0025(7) 0.0057(7) -0.0022(7)
B 0.0204(14) 0.0204(13) 0.0128(13) -0.0001(10) 0.0045(11) -0.0012(11)
C1 0.0235(13) 0.0175(12) 0.0180(12) -0.0049(9) 0.0064(10) -0.0024(10)
C2 0.0261(14) 0.0247(13) 0.0194(13) 0.0002(10) 0.0062(11) -0.0018(10)
C3 0.0221(13) 0.0344(15) 0.0260(14) 0.0018(11) 0.0042(11) 0.0013(11)
C4 0.0244(14) 0.0354(15) 0.0324(15) -0.0043(12) 0.0147(12) -0.0049(11)
C5 0.0335(15) 0.0347(15) 0.0267(14) 0.0049(11) 0.0158(12) 0.0003(12)
C6 0.0247(14) 0.0305(14) 0.0253(14) 0.0061(11) 0.0075(11) 0.0040(11)
C7 0.0182(12) 0.0229(13) 0.0144(12) 0.0004(9) 0.0049(10) -0.0040(10)
C8 0.0215(13) 0.0209(12) 0.0177(12) -0.0004(10) 0.0072(10) 0.0019(10)
C9 0.0176(12) 0.0223(13) 0.0185(12) -0.0005(9) 0.0051(9) -0.0019(10)
C10 0.0260(13) 0.0206(12) 0.0133(11) 0.0005(9) 0.0089(10) 0.0025(10)
C11 0.0274(14) 0.0284(14) 0.0206(13) 0.0000(10) 0.0094(11) 0.0011(11)
C12 0.0313(15) 0.0402(16) 0.0235(13) 0.0009(12) 0.0119(12) 0.0074(12)
C13 0.0450(17) 0.0343(15) 0.0247(14) 0.0053(12) 0.0140(13) 0.0199(13)
C14 0.0466(18) 0.0268(14) 0.0324(15) 0.0086(12) 0.0227(13) 0.0064(13)
C15 0.0328(15) 0.0283(14) 0.0215(13) 0.0012(11) 0.0128(11) 0.0017(11)
C16 0.0276(13) 0.0126(11) 0.0120(11) -0.0011(9) 0.0062(10) -0.0018(9)
C17 0.0300(15) 0.0263(14) 0.0206(13) 0.0011(10) 0.0085(11) 0.0014(11)
C18 0.0442(17) 0.0378(16) 0.0172(13) -0.0006(12) 0.0146(12) 0.0031(13)
C19 0.0443(17) 0.0250(14) 0.0183(14) -0.0028(10) 0.0077(12) 0.0022(12)
C20 0.0322(15) 0.0303(14) 0.0209(13) -0.0023(11) 0.0007(12) -0.0064(11)
C21 0.0318(15) 0.0258(13) 0.0203(13) -0.0009(10) 0.0099(11) -0.0050(11)
C22 0.0218(13) 0.0202(12) 0.0197(12) -0.0019(10) 0.0111(10) -0.0030(10)
C23 0.0231(13) 0.0259(13) 0.0262(14) -0.0003(11) 0.0056(11) -0.0026(11)
C24 0.0220(14) 0.0355(15) 0.0269(14) -0.0067(12) 0.0044(11) -0.0041(11)
C25 0.0261(14) 0.0285(14) 0.0298(14) -0.0110(11) 0.0155(12) -0.0086(11)
C26 0.0377(16) 0.0210(13) 0.0282(14) -0.0002(11) 0.0175(12) -0.0001(11)
C27 0.0329(15) 0.0257(13) 0.0184(13) -0.0016(10) 0.0078(11) -0.0049(11)
C28 0.0255(13) 0.0198(12) 0.0138(12) -0.0002(10) 0.0001(10) -0.0059(10)
C29 0.0240(14) 0.0285(14) 0.0196(13) -0.0004(11) 0.0029(11) -0.0005(11)
C30 0.0309(16) 0.0318(15) 0.0297(15) -0.0005(12) 0.0015(12) 0.0030(12)
C31 0.0398(17) 0.0276(14) 0.0239(14) 0.0055(11) -0.0052(13) -0.0052(12)
C32 0.0421(17) 0.0354(16) 0.0191(13) 0.0025(11) 0.0067(12) -0.0148(13)
C33 0.0269(14) 0.0267(14) 0.0238(14) -0.0019(11) 0.0063(11) -0.0053(11)
C34 0.0275(13) 0.0140(12) 0.0165(12) 0.0001(9) 0.0037(10) -0.0029(10)
C35 0.0269(14) 0.0371(15) 0.0222(13) 0.0021(12) 0.0080(11) -0.0042(12)
C36 0.0401(17) 0.0381(16) 0.0191(13) -0.0016(11) 0.0021(12) -0.0093(13)
C37 0.0571(19) 0.0230(14) 0.0154(12) -0.0032(10) 0.0155(13) -0.0048(12)
C38 0.0418(16) 0.0235(13) 0.0311(15) 0.0010(11) 0.0236(13) 0.0032(11)
C39 0.0313(14) 0.0172(12) 0.0201(13) 0.0019(10) 0.0093(11) 0.0019(10)
C40 0.0207(13) 0.0227(12) 0.0144(12) 0.0001(10) 0.0017(10) -0.0004(10)
C41 0.0221(13) 0.0268(13) 0.0194(12) 0.0025(10) 0.0058(10) -0.0005(10)
C42 0.0287(15) 0.0286(14) 0.0268(14) -0.0018(11) 0.0072(12) 0.0095(11)
C43 0.0353(16) 0.0207(13) 0.0366(16) -0.0040(12) 0.0066(13) 0.0008(12)
C44 0.0384(17) 0.0254(14) 0.0501(18) -0.0002(13) 0.0224(15) -0.0069(12)
C45 0.0279(14) 0.0249(13) 0.0354(15) -0.0061(11) 0.0168(12) -0.0027(11)
C46 0.0162(12) 0.0257(13) 0.0182(12) 0.0078(10) 0.0020(10) 0.0011(10)
C47 0.0219(13) 0.0243(13) 0.0178(12) 0.0046(10) -0.0016(10) 0.0002(10)
C48 0.0284(14) 0.0280(14) 0.0251(14) 0.0043(11) 0.0022(11) -0.0071(11)
C49 0.0223(14) 0.0375(16) 0.0302(15) 0.0100(12) 0.0062(12) -0.0082(12)
C50 0.0259(14) 0.0377(16) 0.0243(14) 0.0082(12) 0.0090(11) 0.0049(12)
C51 0.0186(12) 0.0268(13) 0.0203(12) 0.0048(11) 0.0036(10) 0.0018(11)
C52 0.0247(14) 0.0360(15) 0.0310(15) -0.0016(12) 0.0093(12) 0.0016(12)
C53 0.0269(15) 0.0267(14) 0.0276(14) -0.0016(11) 0.0025(11) -0.0046(11)

loop_
_atom_type_symbol
_atom_type_description
_atom_type_scat_dispersion_real
_atom_type_scat_dispersion_imag
_atom_type_scat_source
C C 0.0033 0.0016 'International Tables Vol C Tables 4.2.6.8 and 6.1.1.4'
H H 0.0000 0.0000 'International Tables Vol C Tables 4.2.6.8 and 6.1.1.4'
B B 0.0013 0.0007 'International Tables Vol C Tables 4.2.6.8 and 6.1.1.4'
O O 0.0106 0.0060 'International Tables Vol C Tables 4.2.6.8 and 6.1.1.4'
P P 0.1023 0.0942 'International Tables Vol C Tables 4.2.6.8 and 6.1.1.4'
Co Co 0.3494 0.9721 'International Tables Vol C Tables 4.2.6.8 and 6.1.1.4'

loop_
_geom_angle_atom_site_label_1
_geom_angle_atom_site_label_2
_geom_angle_atom_site_label_3
_geom_angle
O Co P3 120.39(5)
O Co P1 105.27(5)
P3 Co P1 92.72(2)
O Co P2 134.93(5)
P3 Co P2 98.27(2)
P1 Co P2 94.22(2)
C7 P1 C10 110.43(10)
C7 P1 C16 107.31(11)
C10 P1 C16 101.06(9)
C7 P1 Co 106.94(8)
C10 P1 Co 117.02(8)
C16 P1 Co 113.72(7)
C8 P2 C28 106.92(10)
C8 P2 C22 106.15(10)
C28 P2 C22 103.20(10)
C8 P2 Co 104.14(7)
C28 P2 Co 113.07(8)
C22 P2 Co 122.39(7)
C9 P3 C34 108.54(10)
C9 P3 C40 107.11(11)
C34 P3 C40 102.65(10)
C9 P3 Co 106.34(7)
C34 P3 Co 112.64(8)
C40 P3 Co 119.14(8)
C46 O Co 138.52(14)
C1 B C9 109.36(18)
C1 B C8 107.71(17)
C9 B C8 110.49(18)
C1 B C7 106.51(18)
C9 B C7 112.24(18)
C8 B C7 110.37(18)
C2 C1 C6 114.7(2)
C2 C1 B 124.9(2)
C6 C1 B 120.3(2)
C3 C2 C1 123.0(2)
C3 C2 H2 118.5
C1 C2 H2 118.5
C4 C3 C2 120.4(2)
C4 C3 H3 119.8
C2 C3 H3 119.8
C3 C4 C5 119.2(2)
C3 C4 H4 120.4
C5 C4 H4 120.4
C6 C5 C4 119.6(2)
C6 C5 H5 120.2
C4 C5 H5 120.2
C5 C6 C1 123.0(2)
C5 C6 H6 118.5
C1 C6 H6 118.5
B C7 P1 115.32(15)
B C7 H7A 108.4
P1 C7 H7A 108.4
B C7 H7B 108.4
P1 C7 H7B 108.4
H7A C7 H7B 107.5
B C8 P2 117.89(15)
B C8 H8A 107.8
P2 C8 H8A 107.8
B C8 H8B 107.8
P2 C8 H8B 107.8
H8A C8 H8B 107.2
B C9 P3 118.59(15)
B C9 H9A 107.7
P3 C9 H9A 107.7
B C9 H9B 107.7
P3 C9 H9B 107.7
H9A C9 H9B 107.1
C11 C10 C15 118.8(2)
C11 C10 P1 119.67(17)
C15 C10 P1 121.50(18)
C12 C11 C10 120.5(2)
C12 C11 H11 119.8
C10 C11 H11 119.8
C13 C12 C11 120.0(3)
C13 C12 H12 120.0
C11 C12 H12 120.0
C14 C13 C12 119.8(2)
C14 C13 H13 120.1
C12 C13 H13 120.1
C15 C14 C13 120.3(2)
C15 C14 H14 119.8
C13 C14 H14 119.8
C14 C15 C10 120.6(2)
C14 C15 H15 119.7
C10 C15 H15 119.7
C21 C16 C17 119.1(2)
C21 C16 P1 124.01(18)
C17 C16 P1 116.84(18)
C18 C17 C16 120.8(2)
C18 C17 H17 119.6
C16 C17 H17 119.6
C17 C18 C19 119.4(2)
C17 C18 H18 120.3
C19 C18 H18 120.3
C20 C19 C18 120.4(2)
C20 C19 H19 119.8
C18 C19 H19 119.8
C19 C20 C21 119.7(2)
C19 C20 H20 120.2
C21 C20 H20 120.2
C16 C21 C20 120.5(2)
C16 C21 H21 119.7
C20 C21 H21 119.7
C23 C22 C27 118.3(2)
C23 C22 P2 122.87(18)
C27 C22 P2 118.81(18)
C24 C23 C22 120.6(2)
C24 C23 H23 119.7
C22 C23 H23 119.7
C25 C24 C23 120.7(2)
C25 C24 H24 119.6
C23 C24 H24 119.6
C26 C25 C24 119.2(2)
C26 C25 H25 120.4
C24 C25 H25 120.4
C25 C26 C27 120.5(2)
C25 C26 H26 119.8
C27 C26 H26 119.8
C26 C27 C22 120.7(2)
C26 C27 H27 119.7
C22 C27 H27 119.7
C29 C28 C33 118.7(2)
C29 C28 P2 118.69(18)
C33 C28 P2 122.54(18)
C28 C29 C30 121.0(2)
C28 C29 H29 119.5
C30 C29 H29 119.5
C31 C30 C29 119.7(2)
C31 C30 H30 120.2
C29 C30 H30 120.2
C32 C31 C30 120.3(2)
C32 C31 H31 119.9
C30 C31 H31 119.9
C31 C32 C33 120.8(2)
C31 C32 H32 119.6
C33 C32 H32 119.6
C32 C33 C28 119.5(2)
C32 C33 H33 120.3
C28 C33 H33 120.3
C39 C34 C35 118.9(2)
C39 C34 P3 119.90(17)
C35 C34 P3 121.14(18)
C36 C35 C34 120.9(2)
C36 C35 H35 119.6
C34 C35 H35 119.6
C37 C36 C35 119.9(2)
C37 C36 H36 120.0
C35 C36 H36 120.0
C36 C37 C38 119.7(2)
C36 C37 H37 120.1
C38 C37 H37 120.1
C37 C38 C39 120.1(2)
C37 C38 H38 119.9
C39 C38 H38 119.9
C34 C39 C38 120.4(2)
C34 C39 H39 119.8
C38 C39 H39 119.8
C45 C40 C41 118.4(2)
C45 C40 P3 117.83(17)
C41 C40 P3 123.69(17)
C42 C41 C40 120.0(2)
C42 C41 H41 120.0
C40 C41 H41 120.0
C43 C42 C41 120.8(2)
C43 C42 H42 119.6
C41 C42 H42 119.6
C42 C43 C44 119.4(2)
C42 C43 H43 120.3
C44 C43 H43 120.3
C43 C44 C45 120.6(2)
C43 C44 H44 119.7
C45 C44 H44 119.7
C44 C45 C40 120.8(2)
C44 C45 H45 119.6
C40 C45 H45 119.6
O C46 C51 118.4(2)
O C46 C47 121.4(2)
C51 C46 C47 120.2(2)
C48 C47 C46 118.4(2)
C48 C47 C53 121.6(2)
C46 C47 C53 120.0(2)
C49 C48 C47 121.6(2)
C49 C48 H48 119.2
C47 C48 H48 119.2
C50 C49 C48 119.5(2)
C50 C49 H49 120.3
C48 C49 H49 120.3
C49 C50 C51 121.7(2)
C49 C50 H50 119.1
C51 C50 H50 119.1
C50 C51 C46 118.4(2)
C50 C51 C52 121.3(2)
C46 C51 C52 120.3(2)
C51 C52 H52A 109.5
C51 C52 H52B 109.5
H52A C52 H52B 109.5
C51 C52 H52C 109.5
H52A C52 H52C 109.5
H52B C52 H52C 109.5
C47 C53 H53A 109.5
C47 C53 H53B 109.5
H53A C53 H53B 109.5
C47 C53 H53C 109.5
H53A C53 H53C 109.5
H53B C53 H53C 109.5

loop_
_geom_bond_atom_site_label_1
_geom_bond_atom_site_label_2
_geom_bond_distance
Co O 1.8513(15)
Co P3 2.3318(7)
Co P1 2.3430(6)
Co P2 2.3656(7)
P1 C7 1.809(2)
P1 C10 1.830(2)
P1 C16 1.835(2)
P2 C8 1.829(2)
P2 C28 1.829(2)
P2 C22 1.830(2)
P3 C9 1.821(2)
P3 C34 1.827(2)
P3 C40 1.836(2)
O C46 1.346(3)
B C1 1.621(3)
B C9 1.669(3)
B C8 1.671(3)
B C7 1.689(3)
C1 C2 1.395(3)
C1 C6 1.408(3)
C2 C3 1.384(3)
C2 H2 0.9500
C3 C4 1.367(3)
C3 H3 0.9500
C4 C5 1.391(3)
C4 H4 0.9500
C5 C6 1.383(3)
C5 H5 0.9500
C6 H6 0.9500
C7 H7A 0.9900
C7 H7B 0.9900
C8 H8A 0.9900
C8 H8B 0.9900
C9 H9A 0.9900
C9 H9B 0.9900
C10 C11 1.390(3)
C10 C15 1.390(3)
C11 C12 1.388(3)
C11 H11 0.9500
C12 C13 1.382(4)
C12 H12 0.9500
C13 C14 1.381(4)
C13 H13 0.9500
C14 C15 1.378(3)
C14 H14 0.9500
C15 H15 0.9500
C16 C21 1.366(3)
C16 C17 1.382(3)
C17 C18 1.379(3)
C17 H17 0.9500
C18 C19 1.383(4)
C18 H18 0.9500
C19 C20 1.363(3)
C19 H19 0.9500
C20 C21 1.397(3)
C20 H20 0.9500
C21 H21 0.9500
C22 C23 1.385(3)
C22 C27 1.389(3)
C23 C24 1.384(3)
C23 H23 0.9500
C24 C25 1.375(3)
C24 H24 0.9500
C25 C26 1.374(3)
C25 H25 0.9500
C26 C27 1.384(3)
C26 H26 0.9500
C27 H27 0.9500
C28 C29 1.383(3)
C28 C33 1.404(3)
C29 C30 1.386(3)
C29 H29 0.9500
C30 C31 1.377(3)
C30 H30 0.9500
C31 C32 1.367(4)
C31 H31 0.9500
C32 C33 1.388(3)
C32 H32 0.9500
C33 H33 0.9500
C34 C39 1.371(3)
C34 C35 1.394(3)
C35 C36 1.385(3)
C35 H35 0.9500
C36 C37 1.380(4)
C36 H36 0.9500
C37 C38 1.381(4)
C37 H37 0.9500
C38 C39 1.400(3)
C38 H38 0.9500
C39 H39 0.9500
C40 C45 1.391(3)
C40 C41 1.392(3)
C41 C42 1.391(3)
C41 H41 0.9500
C42 C43 1.368(4)
C42 H42 0.9500
C43 C44 1.378(3)
C43 H43 0.9500
C44 C45 1.378(3)
C44 H44 0.9500
C45 H45 0.9500
C46 C51 1.408(3)
C46 C47 1.411(3)
C47 C48 1.392(3)
C47 C53 1.505(3)
C48 C49 1.380(3)
C48 H48 0.9500
C49 C50 1.368(3)
C49 H49 0.9500
C50 C51 1.398(3)
C50 H50 0.9500
C51 C52 1.503(3)
C52 H52A 0.9800
C52 H52B 0.9800
C52 H52C 0.9800
C53 H53A 0.9800
C53 H53B 0.9800
C53 H53C 0.9800
